data_2203931
loop_
_publ_author_name
'Chian-Sing Lai'
'Sikai Liu'
'Tiekink, Edward R. T.'

_publ_section_title
<i>catena</i>-Poly[[bis(<i>O,O</i>'-diisobutyldithiophosphato-\k^2^<i>S,S</i>')zinc(II)]-\m-1,2-bis(4-pyridyl)ethane-\k^2^<i>N</i>:<i>N</i>']
_journal_issue 7
_journal_name_full 'Acta Crystallographica Section E'
_journal_page_first m1005
_journal_page_last m1007
_journal_paper_doi 10.1107/S160053680401520X
_journal_volume 60
_journal_year 2004
_chemical_formula_iupac '[Zn (C8 H18 O2 P S2)2 (C12 H12 N2)]'
_chemical_formula_moiety 'C28 H48 N2 O4 P2 S4 Zn'
_chemical_formula_sum 'C28 H48 N2 O4 P2 S4 Zn'
_chemical_formula_weight 732.23
_space_group_IT_number 14
_symmetry_cell_setting monoclinic
_symmetry_space_group_name_Hall '-P 2ybc'
_symmetry_space_group_name_H-M 'P 1 21/c 1'
_atom_sites_solution_hydrogens geom
_atom_sites_solution_primary direct
_atom_sites_solution_secondary difmap
_audit_creation_method SHELXL-97
_cell_angle_alpha 90
_cell_angle_beta 94.2930(10)
_cell_angle_gamma 90
_cell_formula_units_Z 2
_cell_length_a 9.5874(5)
_cell_length_b 9.4468(5)
_cell_length_c 19.4080(11)
_cell_measurement_reflns_used 4606
_cell_measurement_temperature 223(2)
_cell_measurement_theta_max 29.2
_cell_measurement_theta_min 2.4
_cell_volume 1752.86(16)
_computing_cell_refinement 'SAINT (Bruker, 2000)'
_computing_data_collection 'SMART (Bruker, 2000)'
_computing_data_reduction SAINT
_computing_molecular_graphics 'ORTEPII (Johnson, 1976)'
_computing_publication_material SHELXL97
_computing_structure_refinement 'SHELXL97 (Sheldrick, 1997)'
_computing_structure_solution 'PATTY in DIRDIF92 (Beurskens et al., 1992)'
_diffrn_ambient_temperature 223(2)
_diffrn_measured_fraction_theta_full 0.997
_diffrn_measured_fraction_theta_max 0.998
_diffrn_measurement_device_type 'Bruker AXS SMART CCD'
_diffrn_measurement_method '\f and \w'
_diffrn_radiation_monochromator graphite
_diffrn_radiation_source 'fine-focus sealed tube'
_diffrn_radiation_type MoK\a
_diffrn_radiation_wavelength 0.71069
_diffrn_reflns_av_R_equivalents 0.032
_diffrn_reflns_av_sigmaI/netI 0.037
_diffrn_reflns_limit_h_max 13
_diffrn_reflns_limit_h_min -12
_diffrn_reflns_limit_k_max 13
_diffrn_reflns_limit_k_min -9
_diffrn_reflns_limit_l_max 27
_diffrn_reflns_limit_l_min -27
_diffrn_reflns_number 14428
_diffrn_reflns_theta_full 30.0
_diffrn_reflns_theta_max 30.0
_diffrn_reflns_theta_min 2.1
_diffrn_standards_decay_% 0
_diffrn_standards_number 0
_exptl_absorpt_coefficient_mu 1.064
_exptl_absorpt_correction_T_max 0.783
_exptl_absorpt_correction_T_min 0.637
_exptl_absorpt_correction_type multi-scan
_exptl_absorpt_process_details '(SADABS; Bruker, 2000)'
_exptl_crystal_colour colourless
_exptl_crystal_density_diffrn 1.387
_exptl_crystal_density_method 'not measured'
_exptl_crystal_description block
_exptl_crystal_F_000 772
_exptl_crystal_size_max 0.47
_exptl_crystal_size_mid 0.23
_exptl_crystal_size_min 0.23
_refine_diff_density_max 0.78
_refine_diff_density_min -0.33
_refine_ls_extinction_method none
_refine_ls_goodness_of_fit_ref 1.03
_refine_ls_hydrogen_treatment constr
_refine_ls_matrix_type full
_refine_ls_number_parameters 187
_refine_ls_number_reflns 5114
_refine_ls_number_restraints 0
_refine_ls_restrained_S_all 1.03
_refine_ls_R_factor_all 0.046
_refine_ls_R_factor_gt 0.036
_refine_ls_shift/su_max 0.000
_refine_ls_shift/su_mean 0.000
_refine_ls_structure_factor_coef Fsqd
_refine_ls_weighting_details 'calc w = 1/[\s^2^(Fo^2^)+(0.0509P)^2^] where P = (Fo^2^+2Fc^2^)/3'
_refine_ls_weighting_scheme calc
_refine_ls_wR_factor_gt 0.089
_refine_ls_wR_factor_ref 0.093
_reflns_number_gt 4182
_reflns_number_total 5114
_reflns_threshold_expression I>2\s(I)
_cod_data_source_file ng6035.cif
_cod_data_source_block I
_cod_original_sg_symbol_H-M 'P 21/c'
_cod_database_code 2203931
_cod_database_fobs_code 2203931

loop_
_symmetry_equiv_pos_as_xyz
'x, y, z'
'-x, y+1/2, -z+1/2'
'-x, -y, -z'
'x, -y-1/2, z-1/2'

loop_
_atom_site_label
_atom_site_fract_x
_atom_site_fract_y
_atom_site_fract_z
_atom_site_U_iso_or_equiv
_atom_site_adp_type
_atom_site_calc_flag
_atom_site_refinement_flags
_atom_site_occupancy
_atom_site_type_symbol
Zn 0.0000 0.0000 0.0000 0.02500(8) Uani d S 1 Zn
S1 0.03150(5) -0.03070(4) 0.13050(2) 0.02934(10) Uani d . 1 S
S2 0.19679(5) 0.18679(4) 0.03145(2) 0.02998(10) Uani d . 1 S
P1 0.17621(5) 0.11881(4) 0.12688(2) 0.02725(11) Uani d . 1 P
O1 0.15470(14) 0.24414(12) 0.17920(7) 0.0365(3) Uani d . 1 O
O2 0.32159(14) 0.06955(13) 0.16340(7) 0.0389(3) Uani d . 1 O
N1 -0.15511(14) 0.15731(13) 0.01284(7) 0.0237(3) Uani d . 1 N
C1 0.0240(2) 0.32011(17) 0.18046(10) 0.0338(4) Uani d . 1 C
H1A -0.0039 0.3238 0.2280 0.041 Uiso calc R 1 H
H1B -0.0489 0.2695 0.1522 0.041 Uiso calc R 1 H
C2 0.03691(19) 0.46908(17) 0.15321(9) 0.0306(4) Uani d . 1 C
H2 0.0538 0.4642 0.1036 0.037 Uiso calc R 1 H
C3 -0.1002(2) 0.5465(2) 0.16070(11) 0.0400(4) Uani d . 1 C
H3A -0.0935 0.6421 0.1430 0.060 Uiso calc R 1 H
H3B -0.1189 0.5500 0.2091 0.060 Uiso calc R 1 H
H3C -0.1755 0.4968 0.1348 0.060 Uiso calc R 1 H
C4 0.1573(2) 0.5477(2) 0.19104(12) 0.0429(5) Uani d . 1 C
H4A 0.2441 0.4979 0.1851 0.064 Uiso calc R 1 H
H4B 0.1421 0.5529 0.2398 0.064 Uiso calc R 1 H
H4C 0.1628 0.6427 0.1724 0.064 Uiso calc R 1 H
C5 0.3920(2) -0.05320(19) 0.13956(10) 0.0357(4) Uani d . 1 C
H5A 0.4302 -0.0331 0.0952 0.043 Uiso calc R 1 H
H5B 0.3262 -0.1323 0.1331 0.043 Uiso calc R 1 H
C6 0.50893(19) -0.09135(18) 0.19304(10) 0.0344(4) Uani d . 1 C
H6 0.5713 -0.0083 0.2003 0.041 Uiso calc R 1 H
C7 0.5930(3) -0.2128(2) 0.16517(13) 0.0549(6) Uani d . 1 C
H7A 0.6274 -0.1853 0.1214 0.082 Uiso calc R 1 H
H7B 0.5336 -0.2955 0.1585 0.082 Uiso calc R 1 H
H7C 0.6714 -0.2348 0.1979 0.082 Uiso calc R 1 H
C8 0.4537(3) -0.1300(2) 0.26111(11) 0.0510(5) Uani d . 1 C
H8A 0.5313 -0.1517 0.2944 0.077 Uiso calc R 1 H
H8B 0.3934 -0.2122 0.2550 0.077 Uiso calc R 1 H
H8C 0.4009 -0.0512 0.2778 0.077 Uiso calc R 1 H
C9 -0.26701(18) 0.13242(17) 0.04790(9) 0.0310(4) Uani d . 1 C
H9 -0.2766 0.0428 0.0681 0.037 Uiso calc R 1 H
C10 -0.36960(18) 0.23274(19) 0.05587(9) 0.0333(4) Uani d . 1 C
H10 -0.4474 0.2109 0.0806 0.040 Uiso calc R 1 H
C11 -0.35666(18) 0.36515(18) 0.02719(9) 0.0306(4) Uani d . 1 C
C12 -0.23996(19) 0.39106(17) -0.00840(9) 0.0328(4) Uani d . 1 C
H12 -0.2270 0.4803 -0.0283 0.039 Uiso calc R 1 H
C13 -0.14289(18) 0.28589(17) -0.01456(9) 0.0286(3) Uani d . 1 C
H13 -0.0643 0.3053 -0.0392 0.034 Uiso calc R 1 H
C14 -0.4646(2) 0.4793(2) 0.03408(10) 0.0425(5) Uani d . 1 C
H14A -0.4192 0.5628 0.0558 0.051 Uiso calc R 1 H
H14B -0.5349 0.4456 0.0643 0.051 Uiso calc R 1 H

loop_
_atom_site_aniso_label
_atom_site_aniso_U_11
_atom_site_aniso_U_22
_atom_site_aniso_U_33
_atom_site_aniso_U_12
_atom_site_aniso_U_13
_atom_site_aniso_U_23
Zn 0.02500(15) 0.02267(14) 0.02676(14) 0.00978(10) -0.00193(10) -0.00290(9)
S1 0.0379(2) 0.02466(19) 0.0254(2) 0.00229(16) 0.00144(17) 0.00206(14)
S2 0.0283(2) 0.0246(2) 0.0369(2) 0.00021(15) 0.00156(17) 0.00239(15)
P1 0.0298(2) 0.02024(19) 0.0303(2) 0.00595(15) -0.00694(17) -0.00294(15)
O1 0.0427(7) 0.0257(6) 0.0391(7) 0.0114(5) -0.0107(6) -0.0099(5)
O2 0.0389(7) 0.0274(6) 0.0470(8) 0.0130(5) -0.0180(6) -0.0095(5)
N1 0.0232(7) 0.0221(6) 0.0260(7) 0.0060(5) 0.0024(5) 0.0006(5)
C1 0.0388(10) 0.0274(8) 0.0357(9) 0.0060(7) 0.0063(8) -0.0030(7)
C2 0.0332(9) 0.0276(8) 0.0311(8) 0.0056(7) 0.0035(7) -0.0002(6)
C3 0.0374(10) 0.0359(10) 0.0465(11) 0.0113(8) 0.0021(9) -0.0051(8)
C4 0.0399(11) 0.0316(9) 0.0568(13) -0.0021(8) 0.0002(9) -0.0016(8)
C5 0.0379(10) 0.0286(9) 0.0387(10) 0.0107(7) -0.0089(8) -0.0049(7)
C6 0.0309(9) 0.0291(9) 0.0416(10) 0.0072(7) -0.0087(8) -0.0018(7)
C7 0.0530(14) 0.0518(13) 0.0591(14) 0.0271(11) -0.0017(11) -0.0033(10)
C8 0.0575(14) 0.0532(13) 0.0414(11) 0.0152(10) -0.0031(10) 0.0028(9)
C9 0.0299(9) 0.0262(8) 0.0374(9) 0.0050(7) 0.0061(7) 0.0024(7)
C10 0.0264(9) 0.0360(9) 0.0385(9) 0.0078(7) 0.0088(7) 0.0005(7)
C11 0.0287(9) 0.0349(9) 0.0281(8) 0.0149(7) 0.0008(7) -0.0012(6)
C12 0.0367(10) 0.0265(8) 0.0358(9) 0.0125(7) 0.0062(8) 0.0058(7)
C13 0.0279(8) 0.0266(8) 0.0317(8) 0.0082(6) 0.0056(7) 0.0050(6)
C14 0.0440(11) 0.0495(11) 0.0341(10) 0.0286(9) 0.0037(9) -0.0002(8)

loop_
_atom_type_symbol
_atom_type_description
_atom_type_scat_dispersion_real
_atom_type_scat_dispersion_imag
_atom_type_scat_source
C C 0.0033 0.0016 'International Tables Vol C Tables 4.2.6.8 and 6.1.1.4'
H H 0.0000 0.0000 'International Tables Vol C Tables 4.2.6.8 and 6.1.1.4'
O O 0.0106 0.0060 'International Tables Vol C Tables 4.2.6.8 and 6.1.1.4'
P P 0.1023 0.0942 'International Tables Vol C Tables 4.2.6.8 and 6.1.1.4'
S S 0.1246 0.1234 'International Tables Vol C Tables 4.2.6.8 and 6.1.1.4'
Zn Zn 0.2839 1.4301 'International Tables Vol C Tables 4.2.6.8 and 6.1.1.4'
N N 0.0061 0.0033 'International Tables Vol C Tables 4.2.6.8 and 6.1.1.4'

loop_
_geom_angle_atom_site_label_1
_geom_angle_atom_site_label_2
_geom_angle_atom_site_label_3
_geom_angle_site_symmetry_1
_geom_angle_site_symmetry_3
_geom_angle
_geom_angle_publ_flag
S1 Zn S2 . . 79.353(14) y
S1 Zn S2 . 3 100.647(14) y
S1 Zn N1 . . 89.71(4) y
S1 Zn N1 . 3 90.29(4) y
S2 Zn N1 . . 89.99(4) y
S2 Zn N1 . 3 90.01(4) y
Zn S1 P1 . . 85.114(19) y
Zn S2 P1 . . 83.070(19) y
S1 P1 S2 . . 112.46(3) y
S1 P1 O1 . . 112.61(6) y
S1 P1 O2 . . 111.64(5) y
S2 P1 O1 . . 112.55(5) y
S2 P1 O2 . . 111.51(6) y
O1 P1 O2 . . 94.88(6) y
P1 O1 C1 . . 122.46(11) y
P1 O2 C5 . . 120.79(11) y
N1 Zn N1 3 . 180 ?
N1 Zn S1 3 3 89.71(4) ?
N1 Zn S1 . 3 90.29(4) ?
S1 Zn S1 . 3 180 ?
N1 Zn S2 3 . 90.01(4) ?
S1 Zn S2 3 . 100.647(14) ?
N1 Zn S2 3 3 89.99(4) ?
S1 Zn S2 3 3 79.353(14) ?
S2 Zn S2 . 3 180 ?
C9 N1 C13 . . 117.50(14) ?
C9 N1 Zn . . 122.14(11) ?
C13 N1 Zn . . 120.36(10) ?
O1 C1 C2 . . 111.27(15) ?
O1 C1 H1A . . 109.4 ?
C2 C1 H1A . . 109.4 ?
O1 C1 H1B . . 109.4 ?
C2 C1 H1B . . 109.4 ?
H1A C1 H1B . . 108.0 ?
C3 C2 C1 . . 108.70(15) ?
C3 C2 C4 . . 110.51(15) ?
C1 C2 C4 . . 111.46(15) ?
C3 C2 H2 . . 108.7 ?
C1 C2 H2 . . 108.7 ?
C4 C2 H2 . . 108.7 ?
C2 C3 H3A . . 109.5 ?
C2 C3 H3B . . 109.5 ?
H3A C3 H3B . . 109.5 ?
C2 C3 H3C . . 109.5 ?
H3A C3 H3C . . 109.5 ?
H3B C3 H3C . . 109.5 ?
C2 C4 H4A . . 109.5 ?
C2 C4 H4B . . 109.5 ?
H4A C4 H4B . . 109.5 ?
C2 C4 H4C . . 109.5 ?
H4A C4 H4C . . 109.5 ?
H4B C4 H4C . . 109.5 ?
O2 C5 C6 . . 108.27(14) ?
O2 C5 H5A . . 110.0 ?
C6 C5 H5A . . 110.0 ?
O2 C5 H5B . . 110.0 ?
C6 C5 H5B . . 110.0 ?
H5A C5 H5B . . 108.4 ?
C8 C6 C5 . . 111.65(16) ?
C8 C6 C7 . . 111.03(17) ?
C5 C6 C7 . . 108.66(16) ?
C8 C6 H6 . . 108.5 ?
C5 C6 H6 . . 108.5 ?
C7 C6 H6 . . 108.5 ?
C6 C7 H7A . . 109.5 ?
C6 C7 H7B . . 109.5 ?
H7A C7 H7B . . 109.5 ?
C6 C7 H7C . . 109.5 ?
H7A C7 H7C . . 109.5 ?
H7B C7 H7C . . 109.5 ?
C6 C8 H8A . . 109.5 ?
C6 C8 H8B . . 109.5 ?
H8A C8 H8B . . 109.5 ?
C6 C8 H8C . . 109.5 ?
H8A C8 H8C . . 109.5 ?
H8B C8 H8C . . 109.5 ?
N1 C9 C10 . . 122.84(15) ?
N1 C9 H9 . . 118.6 ?
C10 C9 H9 . . 118.6 ?
C9 C10 C11 . . 119.37(16) ?
C9 C10 H10 . . 120.3 ?
C11 C10 H10 . . 120.3 ?
C10 C11 C12 . . 117.64(15) ?
C10 C11 C14 . . 122.02(17) ?
C12 C11 C14 . . 120.34(17) ?
C13 C12 C11 . . 119.71(15) ?
C13 C12 H12 . . 120.1 ?
C11 C12 H12 . . 120.1 ?
N1 C13 C12 . . 122.93(16) ?
N1 C13 H13 . . 118.5 ?
C12 C13 H13 . . 118.5 ?
C11 C14 C14 . 3_465 112.22(19) ?
C11 C14 H14A . . 109.2 ?
C14 C14 H14A 3_465 . 109.2 ?
C11 C14 H14B . . 109.2 ?
C14 C14 H14B 3_465 . 109.2 ?
H14A C14 H14B . . 107.9 ?

loop_
_geom_bond_atom_site_label_1
_geom_bond_atom_site_label_2
_geom_bond_site_symmetry_2
_geom_bond_distance
_geom_bond_publ_flag
Zn N1 3 2.1301(12) ?
Zn S1 . 2.5448(4) y
Zn S1 3 2.5448(4) ?
Zn S2 . 2.6218(4) y
Zn S2 3 2.6218(4) ?
Zn N1 . 2.1301(12) y
S1 P1 . 1.9847(6) y
S2 P1 . 1.9840(6) y
P1 O1 . 1.5833(12) y
P1 O2 . 1.5855(12) y
O1 C1 . 1.446(2) y
O2 C5 . 1.436(2) y
N1 C9 . 1.334(2) ?
N1 C13 . 1.3347(19) ?
C1 C2 . 1.512(2) ?
C1 H1A . 0.9800 ?
C1 H1B . 0.9800 ?
C2 C3 . 1.520(2) ?
C2 C4 . 1.515(3) ?
C2 H2 . 0.9900 ?
C3 H3A . 0.9700 ?
C3 H3B . 0.9700 ?
C3 H3C . 0.9700 ?
C4 H4A . 0.9700 ?
C4 H4B . 0.9700 ?
C4 H4C . 0.9700 ?
C5 C6 . 1.513(2) ?
C5 H5A . 0.9800 ?
C5 H5B . 0.9800 ?
C6 C8 . 1.505(3) ?
C6 C7 . 1.524(3) ?
C6 H6 . 0.9900 ?
C7 H7A . 0.9700 ?
C7 H7B . 0.9700 ?
C7 H7C . 0.9700 ?
C8 H8A . 0.9700 ?
C8 H8B . 0.9700 ?
C8 H8C . 0.9700 ?
C9 C10 . 1.383(2) ?
C9 H9 . 0.9400 ?
C10 C11 . 1.379(2) ?
C10 H10 . 0.9400 ?
C11 C12 . 1.380(2) ?
C11 C14 . 1.507(2) ?
C12 C13 . 1.373(2) ?
C12 H12 . 0.9400 ?
C13 H13 . 0.9400 ?
C14 C14 3_465 1.493(4) y
C14 H14A . 0.9800 ?
C14 H14B . 0.9800 ?
